data_7702545
loop_
_publ_author_name
'Lawrence, Royston G.'
'Hamor, Thomas A.'
'Jones, Christopher J.'
'Paxton, Keith'
'Rowley, Natalie M.'

_publ_section_title
;
 Structural studies of some mono- and bi-nuclear heteroleptic
 trispyrazolyborate complexes containing eight-co-oordinated europium and
 gadolinium&#x2020;
;
_journal_issue 14
_journal_name_full 'Journal of the Chemical Society, Dalton Transactions'
_journal_page_first 2121
_journal_paper_doi 10.1039/b100896j
_journal_year 2001
_chemical_formula_sum 'C33 H31 B2 Eu N12 O2'
_chemical_formula_weight 801.28
_space_group_IT_number 15
_space_group_name_Hall '-C 2yc'
_space_group_name_H-M_alt 'C 1 2/c 1'
_symmetry_cell_setting monoclinic
_symmetry_space_group_name_H-M 'C 1 2/c 1'
_atom_sites_solution_hydrogens geom
_atom_sites_solution_primary direct
_atom_sites_solution_secondary difmap
_audit_creation_method SHELXL
_cell_angle_alpha 90.00
_cell_angle_beta 90.240(10)
_cell_angle_gamma 90.00
_cell_formula_units_Z 4
_cell_length_a 16.994(5)
_cell_length_b 11.179(4)
_cell_length_c 18.466(7)
_cell_measurement_reflns_used 10620
_cell_measurement_temperature 293(2)
_cell_measurement_theta_max 25.84
_cell_measurement_theta_min 3.10
_cell_volume 3508(2)
_computing_cell_refinement 'R-Axis II software'
_computing_data_collection 'R-Axis II software'
_computing_data_reduction TeXsan
_computing_molecular_graphics ORTEP
_computing_structure_refinement SHELXL-93
_computing_structure_solution TeXsan
_diffrn_ambient_temperature 293(2)
_diffrn_measurement_device 'Rigaku R-Axis II area detector'
_diffrn_measurement_method 'image-plate scans'
_diffrn_radiation_monochromator graphite
_diffrn_radiation_source 'rotating anode'
_diffrn_radiation_type MoKa
_diffrn_radiation_wavelength 0.7107
_diffrn_reflns_av_R_equivalents 0.0258
_diffrn_reflns_av_sigmaI/netI 0.0226
_diffrn_reflns_limit_h_max 20
_diffrn_reflns_limit_h_min -20
_diffrn_reflns_limit_k_max 13
_diffrn_reflns_limit_k_min -12
_diffrn_reflns_limit_l_max 22
_diffrn_reflns_limit_l_min -22
_diffrn_reflns_number 10620
_diffrn_reflns_theta_max 25.84
_diffrn_reflns_theta_min 3.10
_exptl_absorpt_coefficient_mu 1.837
_exptl_crystal_colour yellow
_exptl_crystal_density_diffrn 1.517
_exptl_crystal_description irregular
_exptl_crystal_F_000 1608
_exptl_crystal_size_max 0.4
_exptl_crystal_size_mid 0.3
_exptl_crystal_size_min 0.25
_refine_diff_density_max 0.355
_refine_diff_density_min -0.893
_refine_diff_density_rms '0.057 COMPOUND 3'
_refine_ls_extinction_method none
_refine_ls_goodness_of_fit_all 1.081
_refine_ls_goodness_of_fit_obs 1.086
_refine_ls_matrix_type full
_refine_ls_number_parameters 228
_refine_ls_number_reflns 3105
_refine_ls_number_restraints 0
_refine_ls_restrained_S_all 1.081
_refine_ls_restrained_S_obs 1.086
_refine_ls_R_factor_all 0.0194
_refine_ls_R_factor_obs 0.0185
_refine_ls_shift/esd_max -0.002
_refine_ls_shift/esd_mean 0.000
_refine_ls_structure_factor_coef Fsqd
_refine_ls_weighting_details 'w=1/[s^2^(Fo^2^)+( 0.0255P)^2^+1.6614P] where P=(Fo^2^+2Fc^2^)/3'
_refine_ls_weighting_scheme calc
_refine_ls_wR_factor_all 0.0463
_refine_ls_wR_factor_obs 0.0459
_reflns_number_observed 3035
_reflns_number_total 3105
_reflns_observed_criterion >2sigma(I)
_cod_data_source_file b100896j.txt
_cod_data_source_block roy125rn
_cod_depositor_comments
;
The following automatic conversions were performed:

data item '_refine_ls_weighting_scheme' value 'calc
w=1/[s^2^(Fo^2^)+( 0.0255P)^2^+1.6614P] where P=(Fo^2^+2Fc^2^)/3' was
changed to 'calc'. A new data item '_refine_ls_weighting_details' was
created with the value set to 'w=1/[s^2^(Fo^2^)+(
0.0255P)^2^+1.6614P] where P=(Fo^2^+2Fc^2^)/3'.

Automatic conversion script
Id: cif_fix_values 6909 2019-04-08 15:41:33Z antanas 
;
_cod_original_cell_volume 3508.1(21)
_cod_original_sg_symbol_H-M C2/c
_cod_database_code 7702545

loop_
_symmetry_equiv_pos_as_xyz
'x, y, z'
'-x, y, -z+1/2'
'x+1/2, y+1/2, z'
'-x+1/2, y+1/2, -z+1/2'
'-x, -y, -z'
'x, -y, z-1/2'
'-x+1/2, -y+1/2, -z'
'x+1/2, -y+1/2, z-1/2'

loop_
_atom_site_aniso_label
_atom_site_aniso_U_11
_atom_site_aniso_U_22
_atom_site_aniso_U_33
_atom_site_aniso_U_23
_atom_site_aniso_U_13
_atom_site_aniso_U_12
Eu1 0.03140(9) 0.02022(8) 0.02473(9) 0.000 0.00527(5) 0.000
O1 0.0364(7) 0.0245(7) 0.0429(8) -0.0023(6) 0.0122(6) 0.0012(6)
N1 0.0463(10) 0.0296(9) 0.0295(9) 0.0010(7) 0.0009(7) 0.0028(8)
N2 0.0437(10) 0.0408(10) 0.0265(9) -0.0004(7) 0.0031(8) -0.0009(8)
N3 0.0362(9) 0.0381(10) 0.0394(10) -0.0046(8) 0.0081(7) 0.0008(8)
N4 0.0416(10) 0.0325(9) 0.0381(9) -0.0045(7) 0.0140(8) 0.0022(8)
N5 0.0412(10) 0.0294(9) 0.0368(10) -0.0008(7) 0.0025(8) -0.0030(7)
N6 0.0403(10) 0.0305(9) 0.0421(10) -0.0099(7) 0.0044(8) -0.0015(8)
C1 0.0485(13) 0.0317(11) 0.0457(13) 0.0062(9) -0.0021(10) 0.0021(10)
C2 0.0480(13) 0.0500(14) 0.0457(13) 0.0208(11) -0.0072(10) -0.0032(11)
C3 0.0470(13) 0.0600(15) 0.0284(11) 0.0082(10) -0.0004(9) -0.0081(12)
C4 0.0378(12) 0.0450(13) 0.0592(15) -0.0006(11) 0.0055(10) -0.0001(11)
C5 0.0402(13) 0.0515(15) 0.080(2) 0.0003(13) 0.0253(13) 0.0046(12)
C6 0.0545(14) 0.0416(13) 0.0549(14) -0.0044(11) 0.0267(12) 0.0035(12)
C7 0.0465(12) 0.0297(11) 0.0540(14) 0.0057(10) 0.0013(10) -0.0063(10)
C8 0.058(2) 0.0265(11) 0.083(2) -0.0045(12) 0.0033(14) -0.0092(11)
C9 0.0572(15) 0.0366(13) 0.067(2) -0.0228(12) 0.0050(13) -0.0043(12)
C10 0.0366(11) 0.0258(9) 0.0293(10) -0.0006(8) 0.0060(8) -0.0041(8)
C11 0.0389(11) 0.0310(10) 0.0293(10) -0.0005(8) 0.0053(8) -0.0079(9)
C12 0.073(2) 0.0304(11) 0.065(2) 0.0035(11) 0.0327(14) -0.0045(12)
C13 0.105(3) 0.0397(14) 0.083(2) 0.0111(14) 0.041(2) -0.017(2)
C14 0.064(2) 0.073(2) 0.063(2) 0.011(2) 0.0205(14) -0.031(2)
C15 0.0338(12) 0.087(2) 0.061(2) 0.017(2) 0.0115(11) -0.0033(14)
C16 0.0347(12) 0.0536(15) 0.0481(14) 0.0144(10) 0.0059(10) 0.0002(10)
C17 0.048(2) 0.0226(13) 0.044(2) 0.000 0.0163(14) 0.000
B1 0.0494(14) 0.0401(14) 0.0320(12) -0.0101(10) 0.0071(10) -0.0001(12)

loop_
_atom_site_label
_atom_site_type_symbol
_atom_site_fract_x
_atom_site_fract_y
_atom_site_fract_z
_atom_site_U_iso_or_equiv
_atom_site_thermal_displace_type
_atom_site_occupancy
_atom_site_calc_flag
_atom_site_refinement_flags
Eu1 Eu 0.0000 0.349524(10) 0.2500 0.02544(6) Uani 1 d S
O1 O -0.07694(8) 0.51570(12) 0.27173(8) 0.0346(3) Uani 1 d .
N1 N -0.05336(11) 0.4059(2) 0.12405(9) 0.0352(4) Uani 1 d .
N2 N -0.04314(12) 0.3378(2) 0.06406(10) 0.0370(4) Uani 1 d .
N3 N 0.10331(10) 0.2782(2) 0.16599(10) 0.0379(4) Uani 1 d .
N4 N 0.08624(10) 0.2338(2) 0.09837(9) 0.0374(4) Uani 1 d .
N5 N -0.05946(11) 0.16187(15) 0.18631(10) 0.0358(4) Uani 1 d .
N6 N -0.04323(11) 0.1319(2) 0.11713(10) 0.0376(4) Uani 1 d .
C1 C -0.09307(14) 0.5020(2) 0.10012(13) 0.0420(5) Uani 1 d .
H1 H -0.10835(14) 0.5650(2) 0.12981(13) 0.050 Uiso 1 calc R
C2 C -0.10898(14) 0.4974(2) 0.02591(13) 0.0479(6) Uani 1 d .
H2 H -0.13567(14) 0.5530(2) -0.00245(13) 0.058 Uiso 1 calc R
C3 C -0.07630(14) 0.3926(2) 0.00515(12) 0.0451(5) Uani 1 d .
H3 H -0.07636(14) 0.3625(2) -0.04180(12) 0.054 Uiso 1 calc R
C4 C 0.18174(13) 0.2798(2) 0.17461(14) 0.0473(6) Uani 1 d .
H4 H 0.20846(13) 0.3065(2) 0.21560(14) 0.057 Uiso 1 calc R
C5 C 0.21568(15) 0.2362(2) 0.1136(2) 0.0573(7) Uani 1 d .
H5 H 0.26918(15) 0.2269(2) 0.1048(2) 0.069 Uiso 1 calc R
C6 C 0.15335(15) 0.2082(2) 0.06655(14) 0.0503(6) Uani 1 d .
H6 H 0.15858(15) 0.1766(2) 0.02023(14) 0.060 Uiso 1 calc R
C7 C -0.09459(13) 0.0663(2) 0.21336(13) 0.0434(5) Uani 1 d .
H7 H -0.11275(13) 0.0608(2) 0.26069(13) 0.052 Uiso 1 calc R
C8 C -0.1011(2) -0.0251(2) 0.1624(2) 0.0558(7) Uani 1 d .
H8 H -0.1234(2) -0.1004(2) 0.1685(2) 0.067 Uiso 1 calc R
C9 C -0.0680(2) 0.0201(2) 0.1030(2) 0.0535(6) Uani 1 d .
H9 H -0.0629(2) -0.0194(2) 0.0589(2) 0.064 Uiso 1 calc R
C10 C 0.06425(12) 0.6270(2) 0.22182(11) 0.0306(4) Uani 1 d .
C11 C 0.12333(12) 0.6968(2) 0.18202(10) 0.0330(4) Uani 1 d .
C12 C 0.1102(2) 0.8148(2) 0.1606(2) 0.0559(7) Uani 1 d .
H12 H 0.0643(2) 0.8535(2) 0.1745(2) 0.067 Uiso 1 calc R
C13 C 0.1639(2) 0.8736(3) 0.1195(2) 0.0757(10) Uani 1 d .
H13 H 0.1552(2) 0.9525(3) 0.1056(2) 0.091 Uiso 1 calc R
C14 C 0.2304(2) 0.8157(3) 0.0990(2) 0.0666(8) Uani 1 d .
H14 H 0.2674(2) 0.8554(3) 0.0709(2) 0.080 Uiso 1 calc R
C15 C 0.24384(14) 0.6992(3) 0.1193(2) 0.0605(7) Uani 1 d .
H15 H 0.28952(14) 0.6607(3) 0.1044(2) 0.073 Uiso 1 calc R
C16 C 0.19098(14) 0.6403(2) 0.16064(14) 0.0454(6) Uani 1 d .
H16 H 0.20050(14) 0.5616(2) 0.17454(14) 0.055 Uiso 1 calc R
C17 C 0.0000 0.6855(3) 0.2500 0.0380(7) Uani 1 d S
H17 H 0.0000 0.7690 0.2500 0.051(10) Uiso 1 d S
B1 B -0.0001(2) 0.2180(2) 0.06771(13) 0.0405(6) Uani 1 d .
H1A H 0.0025(2) 0.1836(2) 0.01896(13) 0.049 Uiso 1 calc R

loop_
_atom_type_symbol
_atom_type_description
_atom_type_scat_dispersion_real
_atom_type_scat_dispersion_imag
_atom_type_scat_source
Eu Eu -0.1578 3.6682 'International Tables Vol C Tables 4.2.6.8 and 6.1.1.4'
B B 0.0013 0.0007 'International Tables Vol C Tables 4.2.6.8 and 6.1.1.4'
C C 0.0033 0.0016 'International Tables Vol C Tables 4.2.6.8 and 6.1.1.4'
N N 0.0061 0.0033 'International Tables Vol C Tables 4.2.6.8 and 6.1.1.4'
O O 0.0106 0.0060 'International Tables Vol C Tables 4.2.6.8 and 6.1.1.4'
H H 0.0000 0.0000 'International Tables Vol C Tables 4.2.6.8 and 6.1.1.4'

loop_
_geom_angle_atom_site_label_1
_geom_angle_atom_site_label_2
_geom_angle_atom_site_label_3
_geom_angle
_geom_angle_site_symmetry_1
_geom_angle_site_symmetry_3
O1 Eu1 O1 72.79(7) . 2
O1 Eu1 N3 75.34(6) . 2
O1 Eu1 N3 140.43(6) 2 2
O1 Eu1 N3 140.43(6) . .
O1 Eu1 N3 75.34(6) 2 .
N3 Eu1 N3 142.48(9) 2 .
O1 Eu1 N1 81.00(6) . 2
O1 Eu1 N1 76.24(6) 2 2
N3 Eu1 N1 76.16(6) 2 2
N3 Eu1 N1 113.38(6) . 2
O1 Eu1 N1 76.25(5) . .
O1 Eu1 N1 81.00(6) 2 .
N3 Eu1 N1 113.38(6) 2 .
N3 Eu1 N1 76.16(6) . .
N1 Eu1 N1 151.65(8) 2 .
O1 Eu1 N5 120.49(6) . .
O1 Eu1 N5 142.02(6) 2 .
N3 Eu1 N5 75.48(6) 2 .
N3 Eu1 N5 74.52(6) . .
N1 Eu1 N5 137.71(6) 2 .
N1 Eu1 N5 69.78(6) . .
O1 Eu1 N5 142.02(6) . 2
O1 Eu1 N5 120.49(6) 2 2
N3 Eu1 N5 74.52(6) 2 2
N3 Eu1 N5 75.48(6) . 2
N1 Eu1 N5 69.78(6) 2 2
N1 Eu1 N5 137.71(6) . 2
N5 Eu1 N5 72.82(9) . 2
C10 O1 Eu1 135.22(13) 2 .
C1 N1 N2 104.2(2) . .
C1 N1 Eu1 131.95(14) . .
N2 N1 Eu1 123.78(13) . .
N1 N2 C3 110.2(2) . .
N1 N2 B1 121.3(2) . .
C3 N2 B1 128.5(2) . .
C4 N3 N4 108.6(2) . .
C4 N3 Eu1 128.8(2) . .
N4 N3 Eu1 122.52(13) . .
C6 N4 N3 107.7(2) . .
C6 N4 B1 128.4(2) . .
N3 N4 B1 123.9(2) . .
C7 N5 N6 104.5(2) . .
C7 N5 Eu1 130.9(2) . .
N6 N5 Eu1 123.12(13) . .
C9 N6 N5 110.5(2) . .
C9 N6 B1 128.7(2) . .
N5 N6 B1 120.8(2) . .
N1 C1 C2 112.8(2) . .
C3 C2 C1 103.4(2) . .
C2 C3 N2 109.3(2) . .
N3 C4 C5 108.8(2) . .
C4 C5 C6 105.7(2) . .
N4 C6 C5 109.2(2) . .
N5 C7 C8 111.9(2) . .
C9 C8 C7 104.2(2) . .
C8 C9 N6 108.9(2) . .
O1 C10 C17 124.4(2) 2 .
O1 C10 C11 116.8(2) 2 .
C17 C10 C11 118.8(2) . .
C16 C11 C12 119.2(2) . .
C16 C11 C10 118.3(2) . .
C12 C11 C10 122.3(2) . .
C13 C12 C11 120.6(3) . .
C14 C13 C12 119.1(3) . .
C13 C14 C15 120.9(2) . .
C16 C15 C14 120.4(3) . .
C15 C16 C11 119.8(2) . .
C10 C17 C10 123.3(3) 2 .
N6 B1 N2 110.5(2) . .
N6 B1 N4 107.8(2) . .
N2 B1 N4 111.2(2) . .

loop_
_geom_bond_atom_site_label_1
_geom_bond_atom_site_label_2
_geom_bond_distance
_geom_bond_site_symmetry_2
Eu1 O1 2.3078(14) .
Eu1 O1 2.3079(14) 2
Eu1 N3 2.479(2) 2
Eu1 N3 2.479(2) .
Eu1 N1 2.571(2) 2
Eu1 N1 2.571(2) .
Eu1 N5 2.607(2) .
Eu1 N5 2.607(2) 2
O1 C10 1.268(2) 2
N1 C1 1.343(3) .
N1 N2 1.355(2) .
N2 C3 1.368(3) .
N2 B1 1.527(3) .
N3 C4 1.342(3) .
N3 N4 1.374(3) .
N4 C6 1.316(3) .
N4 B1 1.581(3) .
N5 C7 1.323(3) .
N5 N6 1.350(3) .
N6 C9 1.344(3) .
N6 B1 1.517(3) .
C1 C2 1.397(3) .
C2 C3 1.352(4) .
C4 C5 1.359(4) .
C5 C6 1.402(4) .
C7 C8 1.393(4) .
C8 C9 1.335(4) .
C10 O1 1.268(2) 2
C10 C17 1.377(2) .
C10 C11 1.471(3) .
C11 C16 1.371(3) .
C11 C12 1.395(3) .
C12 C13 1.358(4) .
C13 C14 1.358(5) .
C14 C15 1.373(4) .
C15 C16 1.353(3) .
C17 C10 1.377(2) 2
